data_7005793
loop_
_publ_author_name
'Liu, Shuang'
'Wang, Jian-Qiang'
'Weng, Lin-Hong'
'Jin, Guo-Xin'

_publ_section_title
;
 Construction of trinuclear iridium clusters through ancillary
 ortho-carborane-1,2-diselenolato ligands, with simultaneous
 iridium-induced B-H activation.
;
_journal_issue 34
_journal_name_full 'Dalton transactions (Cambridge, England : 2003)'
_journal_page_first 3792
_journal_page_last 3797
_journal_paper_doi 10.1039/b705366e
_journal_year 2007
_chemical_formula_sum 'C24 H50 B20 Ir3 O Se4'
_chemical_formula_weight 1463.28
_chemical_name_systematic
;
?
;
_space_group_IT_number 14
_symmetry_cell_setting monoclinic
_symmetry_space_group_name_Hall '-P 2ybc'
_symmetry_space_group_name_H-M 'P 1 21/c 1'
_atom_sites_solution_hydrogens geom
_atom_sites_solution_primary direct
_atom_sites_solution_secondary difmap
_audit_creation_method SHELXL-97
_cell_angle_alpha 90.00
_cell_angle_beta 110.007(6)
_cell_angle_gamma 90.00
_cell_formula_units_Z 4
_cell_length_a 15.223(6)
_cell_length_b 20.797(8)
_cell_length_c 14.135(6)
_cell_measurement_reflns_used 563
_cell_measurement_temperature 293(2)
_cell_measurement_theta_max 20.473
_cell_measurement_theta_min 2.435
_cell_volume 4205(3)
_computing_cell_refinement 'Bruker XSCANS'
_computing_data_collection 'Bruker XSCANS'
_computing_data_reduction 'Bruker SHELXTL'
_computing_molecular_graphics 'Bruker SHELXTL'
_computing_publication_material 'Bruker SHELXTL'
_computing_structure_refinement 'SHELXL-97 (Sheldrick, 1997)'
_computing_structure_solution 'SHELXS-97 (Sheldrick, 1990)'
_diffrn_ambient_temperature 293(2)
_diffrn_measured_fraction_theta_full 0.996
_diffrn_measured_fraction_theta_max 0.996
_diffrn_measurement_device_type 'Bruker P4'
_diffrn_measurement_method '\w scans'
_diffrn_radiation_monochromator graphite
_diffrn_radiation_source 'fine-focus sealed tube'
_diffrn_radiation_type MoK\a
_diffrn_radiation_wavelength 0.71073
_diffrn_reflns_av_R_equivalents 0.0632
_diffrn_reflns_av_sigmaI/netI 0.2233
_diffrn_reflns_limit_h_max 18
_diffrn_reflns_limit_h_min -18
_diffrn_reflns_limit_k_max 24
_diffrn_reflns_limit_k_min -24
_diffrn_reflns_limit_l_max 16
_diffrn_reflns_limit_l_min -16
_diffrn_reflns_number 20633
_diffrn_reflns_theta_full 25.01
_diffrn_reflns_theta_max 25.01
_diffrn_reflns_theta_min 1.42
_exptl_absorpt_coefficient_mu 12.958
_exptl_absorpt_correction_T_max 0.3573
_exptl_absorpt_correction_T_min 0.2467
_exptl_absorpt_correction_type multi-scan
_exptl_absorpt_process_details sadabs
_exptl_crystal_density_diffrn 2.311
_exptl_crystal_density_method 'not measured'
_exptl_crystal_F_000 2676
_exptl_crystal_size_max 0.15
_exptl_crystal_size_mid 0.10
_exptl_crystal_size_min 0.10
_refine_diff_density_max 2.779
_refine_diff_density_min -1.192
_refine_diff_density_rms 0.266
_refine_ls_extinction_method none
_refine_ls_goodness_of_fit_ref 0.760
_refine_ls_hydrogen_treatment constr
_refine_ls_matrix_type full
_refine_ls_number_parameters 500
_refine_ls_number_reflns 20646
_refine_ls_number_restraints 6
_refine_ls_restrained_S_all 0.760
_refine_ls_R_factor_all 0.1050
_refine_ls_R_factor_gt 0.0650
_refine_ls_shift/su_max 0.001
_refine_ls_shift/su_mean 0.000
_refine_ls_structure_factor_coef Fsqd
_refine_ls_weighting_details 'calc w=1/[\s^2^(Fo^2^)+(0.0618P)^2^+0.0000P] where P=(Fo^2^+2Fc^2^)/3'
_refine_ls_weighting_scheme calc
_refine_ls_wR_factor_gt 0.1501
_refine_ls_wR_factor_ref 0.1596
_reflns_number_gt 5440
_reflns_number_total 7381
_reflns_threshold_expression >2sigma(I)
_cod_data_source_file b705366e.txt
_cod_data_source_block f40920c
_cod_depositor_comments
;
The following automatic conversions were performed:
'_symmetry_cell_setting' value 'Monoclinic' changed to 'monoclinic'
according to '/home/saulius/struct/CIF-dictionaries/cif_core.dic'
dictionary named 'cif_core.dic' version 2.4.1 from 2010-06-29.

Automatic conversion script
Id: cif_fix_enum 1527 2010-12-29 10:47:43Z saulius 
;
_cod_original_sg_symbol_H-M P2(1)/c
_cod_database_code 7005793

loop_
_symmetry_equiv_pos_as_xyz
'x, y, z'
'-x, y+1/2, -z+1/2'
'-x, -y, -z'
'x, -y-1/2, z-1/2'

loop_
_atom_site_label
_atom_site_type_symbol
_atom_site_fract_x
_atom_site_fract_y
_atom_site_fract_z
_atom_site_U_iso_or_equiv
_atom_site_adp_type
_atom_site_occupancy
_atom_site_symmetry_multiplicity
_atom_site_calc_flag
_atom_site_refinement_flags
_atom_site_disorder_assembly
_atom_site_disorder_group
Ir1 Ir 0.24932(5) 0.44301(3) 0.31371(5) 0.03279(19) Uani 1 1 d . . .
Ir2 Ir 0.27670(5) 0.59326(3) 0.29568(6) 0.0378(2) Uani 1 1 d . . .
Ir3 Ir 0.19509(5) 0.35436(3) 0.42492(6) 0.0372(2) Uani 1 1 d . . .
Se1 Se 0.38941(12) 0.51563(8) 0.39340(13) 0.0373(5) Uani 1 1 d . . .
Se2 Se 0.24300(12) 0.51338(8) 0.16394(13) 0.0374(5) Uani 1 1 d . . .
Se3 Se 0.13239(12) 0.36003(8) 0.23828(14) 0.0389(5) Uani 1 1 d . . .
Se4 Se 0.12951(12) 0.46517(9) 0.40842(14) 0.0408(5) Uani 1 1 d . . .
O1 O 0.4822(9) 0.5695(7) 0.2014(9) 0.055(4) Uani 1 1 d . . .
B3 B 0.3534(12) 0.4100(9) 0.2638(15) 0.034(5) Uani 1 1 d . . .
B4 B 0.4758(12) 0.3971(10) 0.3394(15) 0.037(6) Uani 1 1 d . . .
H4 H 0.4957 0.3801 0.4176 0.044 Uiso 1 1 calc R . .
B5 B 0.5432(15) 0.4551(11) 0.2983(19) 0.054(7) Uani 1 1 d . . .
H5 H 0.6080 0.4757 0.3512 0.065 Uiso 1 1 calc R . .
B6 B 0.4700(15) 0.5070(10) 0.2031(16) 0.037(6) Uani 1 1 d . . .
B7 B 0.3469(18) 0.3946(10) 0.1352(17) 0.051(7) Uani 1 1 d . . .
H7 H 0.2824 0.3753 0.0801 0.061 Uiso 1 1 calc R . .
B8 B 0.4239(14) 0.3466(11) 0.2355(16) 0.047(6) Uani 1 1 d . . .
H8 H 0.4106 0.2956 0.2462 0.056 Uiso 1 1 calc R . .
B9 B 0.5375(18) 0.3753(11) 0.2586(19) 0.063(8) Uani 1 1 d . . .
H9 H 0.5985 0.3432 0.2853 0.075 Uiso 1 1 calc R . .
B10 B 0.5311(16) 0.4390(11) 0.173(2) 0.063(8) Uani 1 1 d . . .
H10 H 0.5875 0.4470 0.1420 0.076 Uiso 1 1 calc R . .
B11 B 0.4161(13) 0.4527(11) 0.1025(17) 0.051(7) Uani 1 1 d . . .
H11 H 0.3956 0.4721 0.0256 0.061 Uiso 1 1 calc R . .
B12 B 0.4568(14) 0.3739(9) 0.1332(18) 0.043(6) Uani 1 1 d . . .
H12 H 0.4639 0.3401 0.0763 0.052 Uiso 1 1 calc R . .
B13 B -0.0477(15) 0.3836(10) 0.2891(17) 0.050(6) Uani 1 1 d . . .
H13 H -0.0266 0.3442 0.3442 0.060 Uiso 1 1 calc R . .
B14 B -0.0944(14) 0.3680(11) 0.1558(17) 0.053(7) Uani 1 1 d . . .
H14 H -0.1030 0.3190 0.1247 0.064 Uiso 1 1 calc R . .
B15 B -0.0609(13) 0.4290(10) 0.0946(16) 0.046(7) Uani 1 1 d . . .
H15 H -0.0474 0.4193 0.0243 0.055 Uiso 1 1 calc R . .
B16 B 0.0034(13) 0.4844(9) 0.1813(16) 0.037(6) Uani 1 1 d . . .
H16 H 0.0592 0.5117 0.1665 0.045 Uiso 1 1 calc R . .
B17 B -0.0968(14) 0.4555(11) 0.3114(17) 0.051(7) Uani 1 1 d . . .
H17 H -0.1064 0.4633 0.3842 0.061 Uiso 1 1 calc R . .
B18 B -0.1701(15) 0.4033(11) 0.2224(19) 0.060(7) Uani 1 1 d . . .
H18 H -0.2289 0.3781 0.2348 0.072 Uiso 1 1 calc R . .
B19 B -0.1722(13) 0.4282(10) 0.1027(17) 0.048(7) Uani 1 1 d . . .
H19 H -0.2339 0.4178 0.0361 0.057 Uiso 1 1 calc R . .
B20 B -0.1105(13) 0.5010(11) 0.1163(17) 0.046(6) Uani 1 1 d . . .
H20 H -0.1316 0.5392 0.0591 0.055 Uiso 1 1 calc R . .
B21 B -0.0623(12) 0.5177(10) 0.246(2) 0.054(8) Uani 1 1 d . . .
H21 H -0.0496 0.5671 0.2752 0.065 Uiso 1 1 calc R . .
B22 B -0.1776(13) 0.4856(10) 0.1979(18) 0.052(7) Uani 1 1 d . . .
H22 H -0.2399 0.5135 0.1947 0.063 Uiso 1 1 calc R . .
C1 C 0.4341(10) 0.4711(7) 0.2983(13) 0.030(4) Uani 1 1 d . . .
C2 C 0.3629(11) 0.4676(8) 0.1816(14) 0.042(5) Uani 1 1 d . . .
C3 C 0.2754(15) 0.6402(9) 0.4273(15) 0.070(7) Uani 1 1 d . . .
H3A H 0.3096 0.6178 0.4901 0.084 Uiso 1 1 calc R . .
C4 C 0.1731(13) 0.6557(10) 0.4136(17) 0.068(7) Uani 1 1 d . . .
H4A H 0.1465 0.6189 0.4362 0.082 Uiso 1 1 calc R . .
H4B H 0.1724 0.6915 0.4573 0.082 Uiso 1 1 calc R . .
C5 C 0.1140(12) 0.6713(8) 0.3140(16) 0.057(6) Uani 1 1 d . . .
H5A H 0.1129 0.7176 0.3051 0.068 Uiso 1 1 calc R . .
H5B H 0.0508 0.6572 0.3042 0.068 Uiso 1 1 calc R . .
C6 C 0.1461(12) 0.6412(8) 0.2398(15) 0.049(6) Uani 1 1 d . . .
H6A H 0.0976 0.6150 0.1918 0.058 Uiso 1 1 calc R . .
C7 C 0.2108(12) 0.6699(9) 0.1947(15) 0.057(6) Uani 1 1 d . . .
H7A H 0.1969 0.6605 0.1231 0.068 Uiso 1 1 calc R . .
C8 C 0.2565(14) 0.7348(9) 0.2296(17) 0.070(7) Uani 1 1 d . . .
H8A H 0.3028 0.7429 0.1979 0.084 Uiso 1 1 calc R . .
H8B H 0.2094 0.7682 0.2080 0.084 Uiso 1 1 calc R . .
C9 C 0.3014(14) 0.7382(8) 0.3386(19) 0.073(7) Uani 1 1 d . . .
H9A H 0.2587 0.7587 0.3668 0.088 Uiso 1 1 calc R . .
H9B H 0.3563 0.7654 0.3537 0.088 Uiso 1 1 calc R . .
C10 C 0.3298(13) 0.6763(10) 0.3886(18) 0.070(8) Uani 1 1 d . . .
H10A H 0.3967 0.6736 0.4277 0.084 Uiso 1 1 calc R . .
C11 C 0.0117(10) 0.4053(8) 0.2134(14) 0.040(5) Uani 1 1 d . . .
C12 C 0.0096(11) 0.4561(8) 0.2989(14) 0.043(5) Uani 1 1 d . . .
C13 C 0.4630(18) 0.6051(10) 0.118(2) 0.120(12) Uani 1 1 d . . .
H13A H 0.4030 0.5914 0.0709 0.144 Uiso 1 1 calc R . .
H13B H 0.5096 0.5957 0.0871 0.144 Uiso 1 1 calc R . .
C14 C 0.4600(16) 0.6729(10) 0.1297(19) 0.099(9) Uani 1 1 d . . .
H14A H 0.4472 0.6935 0.0655 0.149 Uiso 1 1 calc R . .
H14B H 0.5192 0.6876 0.1752 0.149 Uiso 1 1 calc R . .
H14C H 0.4117 0.6835 0.1564 0.149 Uiso 1 1 calc R . .
C15 C 0.2506(15) 0.3311(9) 0.5829(14) 0.051(5) Uani 1 1 d U . .
C16 C 0.1550(15) 0.3068(10) 0.5415(18) 0.064(7) Uani 1 1 d . . .
C17 C 0.1589(13) 0.2600(10) 0.4695(14) 0.054(6) Uani 1 1 d . . .
C18 C 0.2534(12) 0.2591(9) 0.4672(14) 0.042(5) Uani 1 1 d . . .
C19 C 0.3079(12) 0.3020(9) 0.5418(14) 0.043(5) Uani 1 1 d . . .
C20 C 0.2815(16) 0.3807(10) 0.6693(14) 0.087(8) Uani 1 1 d . . .
H20A H 0.3424 0.3694 0.7151 0.131 Uiso 1 1 calc R . .
H20B H 0.2376 0.3808 0.7045 0.131 Uiso 1 1 calc R . .
H20C H 0.2838 0.4227 0.6420 0.131 Uiso 1 1 calc R . .
C21 C 0.0731(14) 0.3208(10) 0.5711(19) 0.093(9) Uani 1 1 d . . .
H21A H 0.0328 0.2838 0.5580 0.139 Uiso 1 1 calc R . .
H21B H 0.0396 0.3567 0.5330 0.139 Uiso 1 1 calc R . .
H21C H 0.0935 0.3308 0.6416 0.139 Uiso 1 1 calc R . .
C22 C 0.0814(13) 0.2153(9) 0.4121(18) 0.088(8) Uani 1 1 d . . .
H22A H 0.0999 0.1717 0.4308 0.132 Uiso 1 1 calc R . .
H22B H 0.0686 0.2207 0.3412 0.132 Uiso 1 1 calc R . .
H22C H 0.0262 0.2251 0.4277 0.132 Uiso 1 1 calc R . .
C23 C 0.2865(14) 0.2151(9) 0.4009(14) 0.082(7) Uani 1 1 d . . .
H23A H 0.3262 0.2386 0.3731 0.123 Uiso 1 1 calc R . .
H23B H 0.2335 0.1988 0.3473 0.123 Uiso 1 1 calc R . .
H23C H 0.3208 0.1798 0.4404 0.123 Uiso 1 1 calc R . .
C24 C 0.4087(11) 0.3138(9) 0.5637(15) 0.067(7) Uani 1 1 d . . .
H24A H 0.4221 0.3586 0.5786 0.101 Uiso 1 1 calc R . .
H24B H 0.4251 0.3022 0.5061 0.101 Uiso 1 1 calc R . .
H24C H 0.4445 0.2884 0.6205 0.101 Uiso 1 1 calc R . .

loop_
_atom_site_aniso_label
_atom_site_aniso_U_11
_atom_site_aniso_U_22
_atom_site_aniso_U_33
_atom_site_aniso_U_23
_atom_site_aniso_U_13
_atom_site_aniso_U_12
Ir1 0.0349(4) 0.0339(4) 0.0279(4) 0.0007(3) 0.0086(4) 0.0019(3)
Ir2 0.0395(4) 0.0317(4) 0.0375(5) -0.0009(4) 0.0070(4) 0.0032(3)
Ir3 0.0429(4) 0.0367(4) 0.0310(4) 0.0038(4) 0.0114(4) 0.0008(4)
Se1 0.0382(10) 0.0412(12) 0.0279(11) -0.0022(9) 0.0055(9) 0.0061(9)
Se2 0.0418(11) 0.0384(11) 0.0272(11) 0.0022(9) 0.0055(9) 0.0019(9)
Se3 0.0475(11) 0.0326(11) 0.0334(11) -0.0018(9) 0.0097(10) 0.0015(9)
Se4 0.0396(10) 0.0430(12) 0.0357(12) -0.0046(9) 0.0074(10) 0.0016(9)
O1 0.069(9) 0.067(11) 0.030(8) 0.008(7) 0.018(7) -0.001(8)
B3 0.022(10) 0.030(12) 0.035(14) 0.014(10) -0.008(10) -0.004(9)
B4 0.035(12) 0.051(15) 0.018(12) -0.006(10) 0.002(10) 0.000(11)
B5 0.036(13) 0.065(18) 0.059(18) -0.014(14) 0.012(13) -0.014(13)
B6 0.068(17) 0.031(14) 0.027(13) -0.002(10) 0.034(12) 0.002(12)
B7 0.095(19) 0.030(14) 0.039(15) -0.005(11) 0.037(14) 0.007(13)
B8 0.050(14) 0.049(15) 0.040(15) 0.000(12) 0.013(12) 0.012(12)
B9 0.080(18) 0.057(18) 0.056(18) 0.014(14) 0.030(16) 0.032(15)
B10 0.062(16) 0.045(16) 0.10(2) 0.017(16) 0.056(17) 0.006(13)
B11 0.044(13) 0.088(19) 0.024(14) 0.018(13) 0.015(12) 0.006(13)
B12 0.046(13) 0.027(13) 0.056(17) -0.008(11) 0.018(13) 0.001(10)
B13 0.070(16) 0.052(15) 0.030(14) -0.010(12) 0.018(13) -0.005(13)
B14 0.049(14) 0.049(16) 0.041(15) -0.003(12) -0.010(12) -0.027(12)
B15 0.037(12) 0.058(17) 0.028(14) 0.011(11) -0.008(11) -0.019(11)
B16 0.036(12) 0.028(12) 0.043(15) -0.007(11) 0.007(11) -0.022(10)
B17 0.046(14) 0.078(19) 0.036(15) 0.012(13) 0.023(12) 0.021(13)
B18 0.057(15) 0.064(18) 0.066(19) 0.004(15) 0.031(15) -0.016(13)
B19 0.025(11) 0.071(18) 0.031(14) 0.012(12) -0.010(10) 0.001(11)
B20 0.035(13) 0.055(16) 0.035(14) 0.003(12) -0.004(11) -0.003(11)
B21 0.022(11) 0.022(12) 0.11(2) -0.006(14) 0.012(14) 0.006(10)
B22 0.024(12) 0.053(15) 0.064(18) -0.006(13) -0.004(12) 0.002(11)
C1 0.033(10) 0.030(10) 0.032(11) 0.006(8) 0.018(9) 0.013(8)
C2 0.029(10) 0.032(11) 0.044(13) -0.001(9) -0.012(10) 0.005(8)
C3 0.097(18) 0.047(14) 0.040(14) -0.026(11) -0.010(14) 0.042(13)
C4 0.065(15) 0.068(16) 0.074(18) 0.015(13) 0.026(14) 0.020(12)
C5 0.041(12) 0.047(13) 0.077(17) -0.012(12) 0.014(12) 0.022(10)
C6 0.042(11) 0.019(10) 0.067(15) -0.004(10) -0.005(11) 0.008(9)
C7 0.042(12) 0.076(17) 0.038(13) 0.007(11) -0.005(11) 0.021(12)
C8 0.081(15) 0.056(16) 0.081(18) -0.002(13) 0.038(15) -0.019(13)
C9 0.092(16) 0.016(12) 0.12(2) -0.002(13) 0.039(16) -0.007(11)
C10 0.039(12) 0.064(16) 0.09(2) -0.031(14) -0.003(13) -0.033(12)
C11 0.031(10) 0.045(12) 0.044(13) -0.014(10) 0.013(10) -0.009(9)
C12 0.041(11) 0.053(13) 0.046(14) 0.006(10) 0.030(10) 0.006(9)
C13 0.14(2) 0.028(15) 0.15(3) 0.038(17) 0.00(2) -0.014(15)
C14 0.14(2) 0.063(17) 0.10(2) 0.023(15) 0.045(19) 0.019(16)
C15 0.066(9) 0.047(9) 0.033(9) 0.022(7) 0.007(7) -0.008(8)
C16 0.074(16) 0.053(15) 0.10(2) 0.027(14) 0.076(16) 0.001(12)
C17 0.065(13) 0.050(14) 0.040(13) 0.010(11) 0.008(11) -0.031(12)
C18 0.046(11) 0.038(12) 0.047(13) 0.018(10) 0.022(11) 0.022(11)
C19 0.046(12) 0.056(14) 0.034(13) 0.026(10) 0.023(11) 0.006(10)
C20 0.15(2) 0.087(18) 0.032(14) 0.021(12) 0.040(15) -0.002(17)
C21 0.078(17) 0.079(18) 0.11(2) 0.032(16) 0.015(17) 0.018(14)
C22 0.101(18) 0.054(15) 0.10(2) 0.031(14) 0.024(16) -0.016(13)
C23 0.106(17) 0.088(18) 0.049(16) 0.034(13) 0.020(15) 0.038(14)
C24 0.041(12) 0.087(17) 0.064(16) 0.023(13) 0.005(12) 0.007(11)

loop_
_atom_type_symbol
_atom_type_description
_atom_type_scat_dispersion_real
_atom_type_scat_dispersion_imag
_atom_type_scat_source
C C 0.0033 0.0016 'International Tables Vol C Tables 4.2.6.8 and 6.1.1.4'
H H 0.0000 0.0000 'International Tables Vol C Tables 4.2.6.8 and 6.1.1.4'
B B 0.0013 0.0007 'International Tables Vol C Tables 4.2.6.8 and 6.1.1.4'
Se Se -0.0929 2.2259 'International Tables Vol C Tables 4.2.6.8 and 6.1.1.4'
Ir Ir -1.4442 7.9887 'International Tables Vol C Tables 4.2.6.8 and 6.1.1.4'
O O 0.0106 0.0060 'International Tables Vol C Tables 4.2.6.8 and 6.1.1.4'

loop_
_geom_angle_atom_site_label_1
_geom_angle_atom_site_label_2
_geom_angle_atom_site_label_3
_geom_angle
_geom_angle_site_symmetry_1
_geom_angle_site_symmetry_3
_geom_angle_publ_flag
B3 Ir1 Se3 98.4(5) . . ?
B3 Ir1 Se1 73.9(5) . . ?
Se3 Ir1 Se1 171.06(6) . . ?
B3 Ir1 Se2 73.8(5) . . ?
Se3 Ir1 Se2 103.18(7) . . ?
Se1 Ir1 Se2 79.30(6) . . ?
B3 Ir1 Se4 167.2(5) . . ?
Se3 Ir1 Se4 79.55(7) . . ?
Se1 Ir1 Se4 106.95(7) . . ?
Se2 Ir1 Se4 118.93(6) . . ?
B3 Ir1 Ir3 113.1(5) . . ?
Se3 Ir1 Ir3 57.03(5) . . ?
Se1 Ir1 Ir3 121.33(6) . . ?
Se2 Ir1 Ir3 159.09(5) . . ?
Se4 Ir1 Ir3 55.20(5) . . ?
B3 Ir1 Ir2 99.4(5) . . ?
Se3 Ir1 Ir2 139.06(5) . . ?
Se1 Ir1 Ir2 48.47(4) . . ?
Se2 Ir1 Ir2 48.44(4) . . ?
Se4 Ir1 Ir2 90.08(5) . . ?
Ir3 Ir1 Ir2 141.78(4) . . ?
C3 Ir2 C6 79.6(8) . . ?
C3 Ir2 C7 95.7(8) . . ?
C6 Ir2 C7 40.3(7) . . ?
C3 Ir2 C10 37.3(8) . . ?
C6 Ir2 C10 87.6(7) . . ?
C7 Ir2 C10 78.6(8) . . ?
C3 Ir2 Se1 91.4(5) . . ?
C6 Ir2 Se1 156.8(6) . . ?
C7 Ir2 Se1 162.9(6) . . ?
C10 Ir2 Se1 98.2(6) . . ?
C3 Ir2 Se2 159.3(7) . . ?
C6 Ir2 Se2 96.4(5) . . ?
C7 Ir2 Se2 94.0(5) . . ?
C10 Ir2 Se2 163.4(7) . . ?
Se1 Ir2 Se2 84.44(7) . . ?
C3 Ir2 Ir1 110.1(6) . . ?
C6 Ir2 Ir1 111.2(5) . . ?
C7 Ir2 Ir1 137.8(5) . . ?
C10 Ir2 Ir1 140.6(7) . . ?
Se1 Ir2 Ir1 51.93(5) . . ?
Se2 Ir2 Ir1 52.11(5) . . ?
C15 Ir3 C18 62.1(7) . . ?
C15 Ir3 C16 39.4(7) . . ?
C18 Ir3 C16 64.7(7) . . ?
C15 Ir3 C17 63.2(7) . . ?
C18 Ir3 C17 38.9(6) . . ?
C16 Ir3 C17 38.1(7) . . ?
C15 Ir3 C19 35.8(6) . . ?
C18 Ir3 C19 37.6(6) . . ?
C16 Ir3 C19 63.9(7) . . ?
C17 Ir3 C19 63.4(6) . . ?
C15 Ir3 Se3 169.7(5) . . ?
C18 Ir3 Se3 108.0(5) . . ?
C16 Ir3 Se3 136.0(6) . . ?
C17 Ir3 Se3 107.8(5) . . ?
C19 Ir3 Se3 137.1(5) . . ?
C15 Ir3 Se4 107.9(6) . . ?
C18 Ir3 Se4 169.7(5) . . ?
C16 Ir3 Se4 106.5(6) . . ?
C17 Ir3 Se4 136.4(6) . . ?
C19 Ir3 Se4 135.0(5) . . ?
Se3 Ir3 Se4 81.98(6) . . ?
C15 Ir3 Ir1 131.3(5) . . ?
C18 Ir3 Ir1 126.8(5) . . ?
C16 Ir3 Ir1 163.8(6) . . ?
C17 Ir3 Ir1 158.1(6) . . ?
C19 Ir3 Ir1 116.8(4) . . ?
Se3 Ir3 Ir1 55.77(5) . . ?
Se4 Ir3 Ir1 60.74(6) . . ?
C1 Se1 Ir2 105.8(5) . . ?
C1 Se1 Ir1 81.3(5) . . ?
Ir2 Se1 Ir1 79.60(6) . . ?
C2 Se2 Ir2 106.7(5) . . ?
C2 Se2 Ir1 81.3(6) . . ?
Ir2 Se2 Ir1 79.45(6) . . ?
C11 Se3 Ir1 103.5(5) . . ?
C11 Se3 Ir3 101.9(5) . . ?
Ir1 Se3 Ir3 67.20(5) . . ?
C12 Se4 Ir3 102.7(5) . . ?
C12 Se4 Ir1 101.6(5) . . ?
Ir3 Se4 Ir1 64.06(5) . . ?
B6 O1 C13 125.0(17) . . ?
C2 B3 C1 57.0(10) . . ?
C2 B3 B7 55.3(11) . . ?
C1 B3 B7 101.7(14) . . ?
C2 B3 B4 101.2(13) . . ?
C1 B3 B4 56.9(9) . . ?
B7 B3 B4 104.8(15) . . ?
C2 B3 B8 99.5(15) . . ?
C1 B3 B8 100.3(13) . . ?
B7 B3 B8 59.3(12) . . ?
B4 B3 B8 57.5(10) . . ?
C2 B3 Ir1 104.6(11) . . ?
C1 B3 Ir1 102.4(11) . . ?
B7 B3 Ir1 128.1(12) . . ?
B4 B3 Ir1 126.9(13) . . ?
B8 B3 Ir1 153.2(13) . . ?
C1 B4 B8 104.4(14) . . ?
C1 B4 B9 103.4(15) . . ?
B8 B4 B9 59.6(13) . . ?
C1 B4 B5 57.9(11) . . ?
B8 B4 B5 105.9(16) . . ?
B9 B4 B5 58.5(13) . . ?
C1 B4 B3 58.4(9) . . ?
B8 B4 B3 61.4(11) . . ?
B9 B4 B3 108.8(15) . . ?
B5 B4 B3 107.0(14) . . ?
C1 B4 H4 125.4 . . ?
B8 B4 H4 122.6 . . ?
B9 B4 H4 122.9 . . ?
B5 B4 H4 123.2 . . ?
B3 B4 H4 120.7 . . ?
C1 B5 B9 104.2(16) . . ?
C1 B5 B10 105.9(16) . . ?
B9 B5 B10 61.1(14) . . ?
C1 B5 B6 61.5(11) . . ?
B9 B5 B6 112.5(17) . . ?
B10 B5 B6 62.0(13) . . ?
C1 B5 B4 57.7(11) . . ?
B9 B5 B4 59.7(13) . . ?
B10 B5 B4 108.9(16) . . ?
B6 B5 B4 111.7(14) . . ?
C1 B5 H5 125.0 . . ?
B9 B5 H5 121.6 . . ?
B10 B5 H5 121.5 . . ?
B6 B5 H5 117.4 . . ?
B4 B5 H5 121.2 . . ?
O1 B6 C2 125.9(17) . . ?
O1 B6 C1 120.7(15) . . ?
C2 B6 C1 55.1(10) . . ?
O1 B6 B11 130.0(17) . . ?
C2 B6 B11 54.5(11) . . ?
C1 B6 B11 99.2(14) . . ?
O1 B6 B5 123.7(17) . . ?
C2 B6 B5 98.7(14) . . ?
C1 B6 B5 56.7(11) . . ?
B11 B6 B5 102.5(15) . . ?
O1 B6 B10 132.6(18) . . ?
C2 B6 B10 96.7(14) . . ?
C1 B6 B10 99.5(14) . . ?
B11 B6 B10 56.8(12) . . ?
B5 B6 B10 58.1(13) . . ?
C2 B7 B12 103.0(16) . . ?
C2 B7 B11 56.7(12) . . ?
B12 B7 B11 60.1(12) . . ?
C2 B7 B8 103.4(16) . . ?
B12 B7 B8 60.3(13) . . ?
B11 B7 B8 107.5(17) . . ?
C2 B7 B3 59.1(11) . . ?
B12 B7 B3 109.7(16) . . ?
B11 B7 B3 108.0(15) . . ?
B8 B7 B3 60.7(12) . . ?
C2 B7 H7 126.5 . . ?
B12 B7 H7 122.0 . . ?
B11 B7 H7 122.2 . . ?
B8 B7 H7 122.6 . . ?
B3 B7 H7 120.2 . . ?
B9 B8 B4 60.5(12) . . ?
B9 B8 B12 60.5(13) . . ?
B4 B8 B12 108.5(16) . . ?
B9 B8 B7 107.0(17) . . ?
B4 B8 B7 108.2(15) . . ?
B12 B8 B7 58.1(12) . . ?
B9 B8 B3 109.3(16) . . ?
B4 B8 B3 61.1(11) . . ?
B12 B8 B3 107.3(15) . . ?
B7 B8 B3 60.0(11) . . ?
B9 B8 H8 121.3 . . ?
B4 B8 H8 120.8 . . ?
B12 B8 H8 122.4 . . ?
B7 B8 H8 122.8 . . ?
B3 B8 H8 121.1 . . ?
B5 B9 B8 108.7(17) . . ?
B5 B9 B4 61.8(13) . . ?
B8 B9 B4 59.9(13) . . ?
B5 B9 B10 59.7(13) . . ?
B8 B9 B10 107.9(17) . . ?
B4 B9 B10 109.5(16) . . ?
B5 B9 B12 106.1(16) . . ?
B8 B9 B12 60.5(13) . . ?
B4 B9 B12 108.0(16) . . ?
B10 B9 B12 58.2(13) . . ?
B5 B9 H9 121.6 . . ?
B8 B9 H9 121.3 . . ?
B4 B9 H9 120.4 . . ?
B10 B9 H9 122.0 . . ?
B12 B9 H9 123.0 . . ?
B11 B10 B12 61.1(13) . . ?
B11 B10 B5 106.7(17) . . ?
B12 B10 B5 107.9(17) . . ?
B11 B10 B9 109.0(17) . . ?
B12 B10 B9 61.0(13) . . ?
B5 B10 B9 59.3(14) . . ?
B11 B10 B6 60.4(13) . . ?
B12 B10 B6 110.7(16) . . ?
B5 B10 B6 59.9(14) . . ?
B9 B10 B6 109.3(18) . . ?
B11 B10 H10 121.7 . . ?
B12 B10 H10 120.2 . . ?
B5 B10 H10 123.1 . . ?
B9 B10 H10 121.1 . . ?
B6 B10 H10 120.3 . . ?
C2 B11 B10 106.5(16) . . ?
C2 B11 B12 103.1(15) . . ?
B10 B11 B12 59.8(12) . . ?
C2 B11 B7 57.8(11) . . ?
B10 B11 B7 108.5(16) . . ?
B12 B11 B7 59.2(12) . . ?
C2 B11 B6 62.0(12) . . ?
B10 B11 B6 62.8(13) . . ?
B12 B11 B6 111.6(15) . . ?
B7 B11 B6 112.2(16) . . ?
C2 B11 H11 124.9 . . ?
B10 B11 H11 121.4 . . ?
B12 B11 H11 123.0 . . ?
B7 B11 H11 121.2 . . ?
B6 B11 H11 116.9 . . ?
B10 B12 B7 109.1(15) . . ?
B10 B12 B11 59.0(11) . . ?
B7 B12 B11 60.7(11) . . ?
B10 B12 B8 108.7(17) . . ?
B7 B12 B8 61.6(12) . . ?
B11 B12 B8 108.9(16) . . ?
B10 B12 B9 60.8(13) . . ?
B7 B12 B9 108.6(18) . . ?
B11 B12 B9 107.2(15) . . ?
B8 B12 B9 59.0(13) . . ?
B10 B12 H12 121.3 . . ?
B7 B12 H12 120.4 . . ?
B11 B12 H12 122.1 . . ?
B8 B12 H12 121.1 . . ?
B9 B12 H12 122.2 . . ?
C11 B13 C12 56.6(11) . . ?
C11 B13 B17 104.0(15) . . ?
C12 B13 B17 58.2(11) . . ?
C11 B13 B14 59.2(11) . . ?
C12 B13 B14 104.5(16) . . ?
B17 B13 B14 107.6(16) . . ?
C11 B13 B18 106.7(15) . . ?
C12 B13 B18 104.2(15) . . ?
B17 B13 B18 58.5(12) . . ?
B14 B13 B18 62.1(13) . . ?
C11 B13 H13 124.0 . . ?
C12 B13 H13 125.3 . . ?
B17 B13 H13 123.3 . . ?
B14 B13 H13 121.4 . . ?
B18 B13 H13 122.2 . . ?
B15 B14 B19 61.1(12) . . ?
B15 B14 C11 60.7(11) . . ?
B19 B14 C11 105.9(14) . . ?
B15 B14 B13 108.4(15) . . ?
B19 B14 B13 107.0(17) . . ?
C11 B14 B13 56.9(11) . . ?
B15 B14 B18 107.8(16) . . ?
B19 B14 B18 58.6(13) . . ?
C11 B14 B18 103.0(15) . . ?
B13 B14 B18 59.6(13) . . ?
B15 B14 H14 120.1 . . ?
B19 B14 H14 122.2 . . ?
C11 B14 H14 124.8 . . ?
B13 B14 H14 122.4 . . ?
B18 B14 H14 123.7 . . ?
B14 B15 B16 109.4(16) . . ?
B14 B15 C11 60.1(11) . . ?
B16 B15 C11 58.9(10) . . ?
B14 B15 B19 59.6(12) . . ?
B16 B15 B19 106.8(17) . . ?
C11 B15 B19 104.2(15) . . ?
B14 B15 B20 109.0(18) . . ?
B16 B15 B20 58.5(12) . . ?
C11 B15 B20 104.1(15) . . ?
B19 B15 B20 60.5(12) . . ?
B14 B15 H15 120.1 . . ?
B16 B15 H15 121.9 . . ?
C11 B15 H15 124.7 . . ?
B19 B15 H15 123.1 . . ?
B20 B15 H15 122.6 . . ?
B20 B16 C11 108.1(13) . . ?
B20 B16 B21 62.1(13) . . ?
C11 B16 B21 104.6(15) . . ?
B20 B16 B15 61.6(11) . . ?
C11 B16 B15 61.0(11) . . ?
B21 B16 B15 110.9(15) . . ?
B20 B16 C12 107.4(16) . . ?
C11 B16 C12 56.0(11) . . ?
B21 B16 C12 58.5(12) . . ?
B15 B16 C12 106.6(14) . . ?
B20 B16 H16 120.3 . . ?
C11 B16 H16 124.0 . . ?
B21 B16 H16 121.5 . . ?
B15 B16 H16 119.9 . . ?
C12 B16 H16 124.4 . . ?
C12 B17 B18 109.2(17) . . ?
C12 B17 B13 60.2(11) . . ?
B18 B17 B13 63.0(13) . . ?
C12 B17 B22 107.3(16) . . ?
B18 B17 B22 59.5(12) . . ?
B13 B17 B22 110.3(17) . . ?
C12 B17 B21 58.3(11) . . ?
B18 B17 B21 108.0(17) . . ?
B13 B17 B21 108.1(16) . . ?
B22 B17 B21 60.4(12) . . ?
C12 B17 H17 122.5 . . ?
B18 B17 H17 120.6 . . ?
B13 B17 H17 119.8 . . ?
B22 B17 H17 121.4 . . ?
B21 B17 H17 122.6 . . ?
B22 B18 B17 60.9(12) . . ?
B22 B18 B19 62.7(14) . . ?
B17 B18 B19 107.8(16) . . ?
B22 B18 B13 107.9(15) . . ?
B17 B18 B13 58.6(11) . . ?
B19 B18 B13 104.0(16) . . ?
B22 B18 B14 107.1(17) . . ?
B17 B18 B14 104.7(14) . . ?
B19 B18 B14 56.2(12) . . ?
B13 B18 B14 58.3(11) . . ?
B22 B18 H18 119.8 . . ?
B17 B18 H18 122.4 . . ?
B19 B18 H18 123.0 . . ?
B13 B18 H18 123.7 . . ?
B14 B18 H18 124.6 . . ?
B14 B19 B15 59.4(11) . . ?
B14 B19 B20 108.6(14) . . ?
B15 B19 B20 60.1(12) . . ?
B14 B19 B18 65.2(13) . . ?
B15 B19 B18 111.6(15) . . ?
B20 B19 B18 108.4(16) . . ?
B14 B19 B22 110.8(16) . . ?
B15 B19 B22 109.5(15) . . ?
B20 B19 B22 60.8(12) . . ?
B18 B19 B22 58.2(13) . . ?
B14 B19 H19 119.5 . . ?
B15 B19 H19 120.8 . . ?
B20 B19 H19 122.0 . . ?
B18 B19 H19 119.7 . . ?
B22 B19 H19 121.3 . . ?
B16 B20 B15 59.9(11) . . ?
B16 B20 B19 107.0(15) . . ?
B15 B20 B19 59.4(12) . . ?
B16 B20 B21 59.5(11) . . ?
B15 B20 B21 107.5(15) . . ?
B19 B20 B21 107.5(16) . . ?
B16 B20 B22 108.3(15) . . ?
B15 B20 B22 109.3(16) . . ?
B19 B20 B22 61.4(12) . . ?
B21 B20 B22 59.8(12) . . ?
B16 B20 H20 122.2 . . ?
B15 B20 H20 121.6 . . ?
B19 B20 H20 122.0 . . ?
B21 B20 H20 122.4 . . ?
B22 B20 H20 120.6 . . ?
C12 B21 B16 61.3(11) . . ?
C12 B21 B20 106.7(16) . . ?
B16 B21 B20 58.4(13) . . ?
C12 B21 B17 58.4(11) . . ?
B16 B21 B17 108.3(14) . . ?
B20 B21 B17 107.9(15) . . ?
C12 B21 B22 106.9(14) . . ?
B16 B21 B22 108.9(16) . . ?
B20 B21 B22 61.5(12) . . ?
B17 B21 B22 59.8(12) . . ?
C12 B21 H21 122.7 . . ?
B16 B21 H21 121.2 . . ?
B20 B21 H21 122.2 . . ?
B17 B21 H21 122.2 . . ?
B22 B21 H21 121.2 . . ?
B18 B22 B17 59.6(13) . . ?
B18 B22 B21 107.7(14) . . ?
B17 B22 B21 59.9(11) . . ?
B18 B22 B20 106.7(16) . . ?
B17 B22 B20 105.8(14) . . ?
B21 B22 B20 58.7(13) . . ?
B18 B22 B19 59.1(12) . . ?
B17 B22 B19 104.2(14) . . ?
B21 B22 B19 103.9(16) . . ?
B20 B22 B19 57.9(12) . . ?
B18 B22 H22 121.5 . . ?
B17 B22 H22 123.1 . . ?
B21 B22 H22 122.8 . . ?
B20 B22 H22 123.1 . . ?
B19 B22 H22 124.9 . . ?
C2 C1 B4 110.3(13) . . ?
C2 C1 B5 107.7(15) . . ?
B4 C1 B5 64.4(11) . . ?
C2 C1 B3 61.2(10) . . ?
B4 C1 B3 64.7(10) . . ?
B5 C1 B3 117.4(14) . . ?
C2 C1 B6 61.7(11) . . ?
B4 C1 B6 117.7(13) . . ?
B5 C1 B6 61.8(12) . . ?
B3 C1 B6 118.0(14) . . ?
C2 C1 Se1 116.8(10) . . ?
B4 C1 Se1 112.1(11) . . ?
B5 C1 Se1 132.1(13) . . ?
B3 C1 Se1 99.4(11) . . ?
B6 C1 Se1 126.5(11) . . ?
B11 C2 C1 112.9(13) . . ?
B11 C2 B7 65.5(13) . . ?
C1 C2 B7 113.6(14) . . ?
B11 C2 B3 120.8(15) . . ?
C1 C2 B3 61.8(10) . . ?
B7 C2 B3 65.6(12) . . ?
B11 C2 B6 63.5(12) . . ?
C1 C2 B6 63.2(10) . . ?
B7 C2 B6 120.1(16) . . ?
B3 C2 B6 119.9(13) . . ?
B11 C2 Se2 131.1(13) . . ?
C1 C2 Se2 111.6(12) . . ?
B7 C2 Se2 112.8(12) . . ?
B3 C2 Se2 97.7(11) . . ?
B6 C2 Se2 123.7(11) . . ?
C10 C3 C4 124.3(19) . . ?
C10 C3 Ir2 73.2(14) . . ?
C4 C3 Ir2 107.5(13) . . ?
C10 C3 H3A 114.6 . . ?
C4 C3 H3A 114.6 . . ?
Ir2 C3 H3A 114.6 . . ?
C5 C4 C3 116.3(19) . . ?
C5 C4 H4A 108.2 . . ?
C3 C4 H4A 108.2 . . ?
C5 C4 H4B 108.2 . . ?
C3 C4 H4B 108.2 . . ?
H4A C4 H4B 107.4 . . ?
C4 C5 C6 111.3(15) . . ?
C4 C5 H5A 109.4 . . ?
C6 C5 H5A 109.4 . . ?
C4 C5 H5B 109.4 . . ?
C6 C5 H5B 109.4 . . ?
H5A C5 H5B 108.0 . . ?
C5 C6 C7 125.7(17) . . ?
C5 C6 Ir2 116.2(13) . . ?
C7 C6 Ir2 70.7(10) . . ?
C5 C6 H6A 112.5 . . ?
C7 C6 H6A 112.5 . . ?
Ir2 C6 H6A 112.5 . . ?
C6 C7 C8 121.2(18) . . ?
C6 C7 Ir2 68.9(10) . . ?
C8 C7 Ir2 112.7(12) . . ?
C6 C7 H7A 115.2 . . ?
C8 C7 H7A 115.2 . . ?
Ir2 C7 H7A 115.2 . . ?
C9 C8 C7 112.5(17) . . ?
C9 C8 H8A 109.1 . . ?
C7 C8 H8A 109.1 . . ?
C9 C8 H8B 109.1 . . ?
C7 C8 H8B 109.1 . . ?
H8A C8 H8B 107.8 . . ?
C8 C9 C10 115.0(18) . . ?
C8 C9 H9A 108.5 . . ?
C10 C9 H9A 108.5 . . ?
C8 C9 H9B 108.5 . . ?
C10 C9 H9B 108.5 . . ?
H9A C9 H9B 107.5 . . ?
C3 C10 C9 124(2) . . ?
C3 C10 Ir2 69.5(11) . . ?
C9 C10 Ir2 115.1(15) . . ?
C3 C10 H10A 113.6 . . ?
C9 C10 H10A 113.6 . . ?
Ir2 C10 H10A 113.6 . . ?
C12 C11 B13 63.0(11) . . ?
C12 C11 B16 63.1(11) . . ?
B13 C11 B16 115.0(15) . . ?
C12 C11 B14 113.2(14) . . ?
B13 C11 B14 63.9(12) . . ?
B16 C11 B14 109.7(13) . . ?
C12 C11 B15 111.7(13) . . ?
B13 C11 B15 112.9(13) . . ?
B16 C11 B15 60.2(11) . . ?
B14 C11 B15 59.2(10) . . ?
C12 C11 Se3 115.6(10) . . ?
B13 C11 Se3 115.2(13) . . ?
B16 C11 Se3 119.1(11) . . ?
B14 C11 Se3 122.0(12) . . ?
B15 C11 Se3 123.3(13) . . ?
C11 C12 B21 110.0(15) . . ?
C11 C12 B17 109.8(14) . . ?
B21 C12 B17 63.3(12) . . ?
C11 C12 B13 60.4(11) . . ?
B21 C12 B13 113.3(14) . . ?
B17 C12 B13 61.6(12) . . ?
C11 C12 B16 60.9(11) . . ?
B21 C12 B16 60.2(13) . . ?
B17 C12 B16 111.3(14) . . ?
B13 C12 B16 111.1(14) . . ?
C11 C12 Se4 113.8(10) . . ?
B21 C12 Se4 124.4(12) . . ?
B17 C12 Se4 125.9(13) . . ?
B13 C12 Se4 117.2(12) . . ?
B16 C12 Se4 117.1(11) . . ?
O1 C13 C14 117(3) . . ?
O1 C13 H13A 108.1 . . ?
C14 C13 H13A 108.1 . . ?
O1 C13 H13B 108.1 . . ?
C14 C13 H13B 108.1 . . ?
H13A C13 H13B 107.3 . . ?
C13 C14 H14A 109.5 . . ?
C13 C14 H14B 109.5 . . ?
H14A C14 H14B 109.5 . . ?
C13 C14 H14C 109.5 . . ?
H14A C14 H14C 109.5 . . ?
H14B C14 H14C 109.5 . . ?
C19 C15 C16 112.0(18) . . ?
C19 C15 C20 125(2) . . ?
C16 C15 C20 123(2) . . ?
C19 C15 Ir3 74.7(12) . . ?
C16 C15 Ir3 71.2(11) . . ?
C20 C15 Ir3 125.1(12) . . ?
C17 C16 C15 104.1(18) . . ?
C17 C16 C21 126(2) . . ?
C15 C16 C21 130(2) . . ?
C17 C16 Ir3 71.3(12) . . ?
C15 C16 Ir3 69.4(10) . . ?
C21 C16 Ir3 127.4(15) . . ?
C16 C17 C18 108.0(17) . . ?
C16 C17 C22 126(2) . . ?
C18 C17 C22 126(2) . . ?
C16 C17 Ir3 70.7(11) . . ?
C18 C17 Ir3 69.9(10) . . ?
C22 C17 Ir3 128.9(13) . . ?
C19 C18 C17 107.9(17) . . ?
C19 C18 C23 127.6(17) . . ?
C17 C18 C23 124.3(19) . . ?
C19 C18 Ir3 73.1(10) . . ?
C17 C18 Ir3 71.2(10) . . ?
C23 C18 Ir3 125.0(12) . . ?
C15 C19 C18 107.8(16) . . ?
C15 C19 C24 128(2) . . ?
C18 C19 C24 124.2(18) . . ?
C15 C19 Ir3 69.5(10) . . ?
C18 C19 Ir3 69.3(9) . . ?
C24 C19 Ir3 123.9(12) . . ?
C15 C20 H20A 109.5 . . ?
C15 C20 H20B 109.5 . . ?
H20A C20 H20B 109.5 . . ?
C15 C20 H20C 109.5 . . ?
H20A C20 H20C 109.5 . . ?
H20B C20 H20C 109.5 . . ?
C16 C21 H21A 109.5 . . ?
C16 C21 H21B 109.5 . . ?
H21A C21 H21B 109.5 . . ?
C16 C21 H21C 109.5 . . ?
H21A C21 H21C 109.5 . . ?
H21B C21 H21C 109.5 . . ?
C17 C22 H22A 109.5 . . ?
C17 C22 H22B 109.5 . . ?
H22A C22 H22B 109.5 . . ?
C17 C22 H22C 109.5 . . ?
H22A C22 H22C 109.5 . . ?
H22B C22 H22C 109.5 . . ?
C18 C23 H23A 109.5 . . ?
C18 C23 H23B 109.5 . . ?
H23A C23 H23B 109.5 . . ?
C18 C23 H23C 109.5 . . ?
H23A C23 H23C 109.5 . . ?
H23B C23 H23C 109.5 . . ?
C19 C24 H24A 109.5 . . ?
C19 C24 H24B 109.5 . . ?
H24A C24 H24B 109.5 . . ?
C19 C24 H24C 109.5 . . ?
H24A C24 H24C 109.5 . . ?
H24B C24 H24C 109.5 . . ?

loop_
_geom_bond_atom_site_label_1
_geom_bond_atom_site_label_2
_geom_bond_distance
_geom_bond_site_symmetry_2
_geom_bond_publ_flag
Ir1 B3 2.06(2) . ?
Ir1 Se3 2.4464(19) . ?
Ir1 Se1 2.540(2) . ?
Ir1 Se2 2.548(2) . ?
Ir1 Se4 2.646(2) . ?
Ir1 Ir3 2.7276(12) . ?
Ir1 Ir2 3.1742(15) . ?
Ir2 C3 2.107(19) . ?
Ir2 C6 2.121(16) . ?
Ir2 C7 2.146(18) . ?
Ir2 C10 2.153(19) . ?
Ir2 Se1 2.4159(19) . ?
Ir2 Se2 2.416(2) . ?
Ir3 C15 2.155(18) . ?
Ir3 C18 2.170(16) . ?
Ir3 C16 2.180(19) . ?
Ir3 C17 2.188(18) . ?
Ir3 C19 2.219(16) . ?
Ir3 Se3 2.482(2) . ?
Ir3 Se4 2.490(2) . ?
Se1 C1 1.937(16) . ?
Se2 C2 1.996(16) . ?
Se3 C11 1.986(16) . ?
Se4 C12 1.958(17) . ?
O1 B6 1.31(2) . ?
O1 C13 1.34(2) . ?
B3 C2 1.71(3) . ?
B3 C1 1.72(2) . ?
B3 B7 1.81(3) . ?
B3 B4 1.82(2) . ?
B3 B8 1.83(3) . ?
B4 C1 1.69(2) . ?
B4 B8 1.76(3) . ?
B4 B9 1.77(3) . ?
B4 B5 1.80(3) . ?
B4 H4 1.1000 . ?
B5 C1 1.69(3) . ?
B5 B9 1.74(3) . ?
B5 B10 1.75(3) . ?
B5 B6 1.79(3) . ?
B5 H5 1.1000 . ?
B6 C2 1.76(3) . ?
B6 C1 1.78(3) . ?
B6 B11 1.78(3) . ?
B6 B10 1.82(3) . ?
B7 C2 1.64(2) . ?
B7 B12 1.74(3) . ?
B7 B11 1.76(3) . ?
B7 B8 1.80(3) . ?
B7 H7 1.1000 . ?
B8 B9 1.75(3) . ?
B8 B12 1.78(3) . ?
B8 H8 1.1000 . ?
B9 B10 1.78(3) . ?
B9 B12 1.78(3) . ?
B9 H9 1.1000 . ?
B10 B11 1.72(3) . ?
B10 B12 1.73(3) . ?
B10 H10 1.1000 . ?
B11 C2 1.62(3) . ?
B11 B12 1.75(3) . ?
B11 H11 1.1000 . ?
B12 H12 1.1000 . ?
B13 C11 1.68(3) . ?
B13 C12 1.72(3) . ?
B13 B17 1.75(3) . ?
B13 B14 1.80(3) . ?
B13 B18 1.82(3) . ?
B13 H13 1.1000 . ?
B14 B15 1.71(3) . ?
B14 B19 1.71(3) . ?
B14 C11 1.72(2) . ?
B14 B18 1.87(3) . ?
B14 H14 1.1000 . ?
B15 B16 1.72(3) . ?
B15 C11 1.74(3) . ?
B15 B19 1.74(3) . ?
B15 B20 1.75(3) . ?
B15 H15 1.1000 . ?
B16 B20 1.70(3) . ?
B16 C11 1.70(2) . ?
B16 B21 1.72(3) . ?
B16 C12 1.73(3) . ?
B16 H16 1.1000 . ?
B17 C12 1.69(3) . ?
B17 B18 1.75(3) . ?
B17 B22 1.77(3) . ?
B17 B21 1.77(3) . ?
B17 H17 1.1000 . ?
B18 B22 1.74(3) . ?
B18 B19 1.76(3) . ?
B18 H18 1.1000 . ?
B19 B20 1.76(3) . ?
B19 B22 1.82(3) . ?
B19 H19 1.1000 . ?
B20 B21 1.76(3) . ?
B20 B22 1.81(3) . ?
B20 H20 1.1000 . ?
B21 C12 1.69(2) . ?
B21 B22 1.78(3) . ?
B21 H21 1.1000 . ?
B22 H22 1.1000 . ?
C1 C2 1.64(2) . ?
C3 C10 1.36(3) . ?
C3 C4 1.54(3) . ?
C3 H3A 0.9800 . ?
C4 C5 1.43(2) . ?
C4 H4A 0.9700 . ?
C4 H4B 0.9700 . ?
C5 C6 1.44(3) . ?
C5 H5A 0.9700 . ?
C5 H5B 0.9700 . ?
C6 C7 1.47(3) . ?
C6 H6A 0.9800 . ?
C7 C8 1.52(2) . ?
C7 H7A 0.9800 . ?
C8 C9 1.46(2) . ?
C8 H8A 0.9700 . ?
C8 H8B 0.9700 . ?
C9 C10 1.46(2) . ?
C9 H9A 0.9700 . ?
C9 H9B 0.9700 . ?
C10 H10A 0.9800 . ?
C11 C12 1.61(2) . ?
C13 C14 1.42(2) . ?
C13 H13A 0.9700 . ?
C13 H13B 0.9700 . ?
C14 H14A 0.9600 . ?
C14 H14B 0.9600 . ?
C14 H14C 0.9600 . ?
C15 C19 1.35(2) . ?
C15 C16 1.46(2) . ?
C15 C20 1.54(2) . ?
C16 C17 1.42(3) . ?
C16 C21 1.47(3) . ?
C17 C18 1.45(2) . ?
C17 C22 1.50(2) . ?
C18 C19 1.41(2) . ?
C18 C23 1.51(2) . ?
C19 C24 1.48(2) . ?
C20 H20A 0.9600 . ?
C20 H20B 0.9600 . ?
C20 H20C 0.9600 . ?
C21 H21A 0.9600 . ?
C21 H21B 0.9600 . ?
C21 H21C 0.9600 . ?
C22 H22A 0.9600 . ?
C22 H22B 0.9600 . ?
C22 H22C 0.9600 . ?
C23 H23A 0.9600 . ?
C23 H23B 0.9600 . ?
C23 H23C 0.9600 . ?
C24 H24A 0.9600 . ?
C24 H24B 0.9600 . ?
C24 H24C 0.9600 . ?
